data_4339896
loop_
_publ_author_name
'Benson, Mark A.'
'Zacchini, Stefano'
'Boomishankar, Ramamoorthy'
'Chan, Yuri'
'Steiner, Alexander'

_publ_section_title
;
 Alkylation and acylation of cyclotriphosphazenes.
;
_journal_issue 17
_journal_name_full 'Inorganic chemistry'
_journal_page_first 7097
_journal_page_last 7108
_journal_paper_doi 10.1021/ic7009463
_journal_volume 46
_journal_year 2007
_chemical_formula_sum 'C27 H57 Cl N9 O1.5 P3'
_chemical_formula_weight 660.18
_chemical_name_systematic
; 
 ? 
;
_space_group_IT_number 14
_symmetry_cell_setting monoclinic
_symmetry_space_group_name_Hall '-P 2yn'
_symmetry_space_group_name_H-M 'P 1 21/n 1'
_atom_sites_solution_hydrogens geom
_atom_sites_solution_primary direct
_atom_sites_solution_secondary difmap
_audit_creation_method SHELXL-97
_cell_angle_alpha 90.00
_cell_angle_beta 109.135(2)
_cell_angle_gamma 90.00
_cell_formula_units_Z 4
_cell_length_a 14.0003(13)
_cell_length_b 15.0896(13)
_cell_length_c 17.9053(16)
_cell_measurement_temperature 100(2)
_cell_volume 3573.7(6)
_computing_structure_refinement 'SHELXL-97 (Sheldrick, 1997)'
_computing_structure_solution 'SHELXS-97 (Sheldrick, 1990)'
_diffrn_ambient_temperature 100(2)
_diffrn_measured_fraction_theta_full 0.992
_diffrn_measured_fraction_theta_max 0.992
_diffrn_measurement_device_type 'Bruker Smart Apex'
_diffrn_measurement_method omega-scans
_diffrn_radiation_monochromator graphite
_diffrn_radiation_source 'fine-focus sealed tube'
_diffrn_radiation_type MoK\a
_diffrn_radiation_wavelength 0.71073
_diffrn_reflns_av_R_equivalents 0.0645
_diffrn_reflns_av_sigmaI/netI 0.1079
_diffrn_reflns_limit_h_max 14
_diffrn_reflns_limit_h_min -15
_diffrn_reflns_limit_k_max 16
_diffrn_reflns_limit_k_min -15
_diffrn_reflns_limit_l_max 19
_diffrn_reflns_limit_l_min -15
_diffrn_reflns_number 14469
_diffrn_reflns_theta_full 22.48
_diffrn_reflns_theta_max 22.48
_diffrn_reflns_theta_min 4.10
_exptl_absorpt_coefficient_mu 0.277
_exptl_absorpt_correction_type none
_exptl_crystal_colour colourless
_exptl_crystal_density_diffrn 1.227
_exptl_crystal_density_method 'not measured'
_exptl_crystal_description prism
_exptl_crystal_F_000 1424
_exptl_crystal_size_max 0.2
_exptl_crystal_size_mid 0.2
_exptl_crystal_size_min 0.2
_refine_diff_density_max 0.267
_refine_diff_density_min -0.287
_refine_diff_density_rms 0.048
_refine_ls_extinction_method none
_refine_ls_goodness_of_fit_ref 0.825
_refine_ls_hydrogen_treatment mixed
_refine_ls_matrix_type full
_refine_ls_number_parameters 402
_refine_ls_number_reflns 4625
_refine_ls_number_restraints 24
_refine_ls_restrained_S_all 0.823
_refine_ls_R_factor_all 0.0734
_refine_ls_R_factor_gt 0.0384
_refine_ls_shift/su_max 0.001
_refine_ls_shift/su_mean 0.000
_refine_ls_structure_factor_coef Fsqd
_refine_ls_weighting_details 'calc w=1/[\s^2^(Fo^2^)+(0.0130P)^2^+0.0000P] where P=(Fo^2^+2Fc^2^)/3'
_refine_ls_weighting_scheme calc
_refine_ls_wR_factor_gt 0.0567
_refine_ls_wR_factor_ref 0.0612
_reflns_number_gt 2923
_reflns_number_total 4625
_reflns_threshold_expression >2sigma(I)
_cod_data_source_file ic7009463-file003.cif
_cod_data_source_block '[3Bz]Cl.0.5thf'
_cod_original_sg_symbol_H-M P2(1)/n
_cod_original_formula_sum 'C27 H57 Cl N9 O1.50 P3'
_cod_database_code 4339896

loop_
_symmetry_equiv_pos_as_xyz
'x, y, z'
'-x+1/2, y+1/2, -z+1/2'
'-x, -y, -z'
'x-1/2, -y-1/2, z-1/2'

loop_
_atom_site_label
_atom_site_type_symbol
_atom_site_fract_x
_atom_site_fract_y
_atom_site_fract_z
_atom_site_U_iso_or_equiv
_atom_site_adp_type
_atom_site_occupancy
_atom_site_symmetry_multiplicity
_atom_site_calc_flag
_atom_site_refinement_flags
_atom_site_disorder_assembly
_atom_site_disorder_group
P1 P 0.32736(6) 0.70823(5) 0.01228(5) 0.0148(2) Uani 1 1 d . . .
P2 P 0.32642(6) 0.90453(5) 0.05310(5) 0.0146(2) Uani 1 1 d . . .
P3 P 0.15035(6) 0.79413(5) 0.02073(5) 0.0158(2) Uani 1 1 d . . .
N1 N 0.38493(17) 0.81062(13) 0.02962(14) 0.0112(6) Uani 1 1 d . . .
N2 N 0.21883(17) 0.87929(13) 0.05360(14) 0.0126(6) Uani 1 1 d . . .
N3 N 0.21107(16) 0.71850(13) -0.00769(13) 0.0122(6) Uani 1 1 d . . .
N4 N 0.34546(19) 0.66126(16) -0.06316(16) 0.0156(7) Uani 1 1 d D . .
H4 H 0.3986(15) 0.6391(17) -0.0555(18) 0.019 Uiso 1 1 d D . .
N5 N 0.3924(2) 0.65107(16) 0.08770(15) 0.0153(7) Uani 1 1 d D . .
H5 H 0.418(2) 0.6747(17) 0.1296(11) 0.018 Uiso 1 1 d D . .
N6 N 0.31659(19) 0.98813(15) -0.00593(16) 0.0156(7) Uani 1 1 d D . .
H6 H 0.3706(15) 1.0082(17) -0.0035(17) 0.019 Uiso 1 1 d D . .
N7 N 0.4122(2) 0.93267(15) 0.13510(15) 0.0163(7) Uani 1 1 d D . .
H7 H 0.436(2) 0.8921(14) 0.1632(15) 0.020 Uiso 1 1 d D . .
N8 N 0.0496(2) 0.81001(17) -0.05476(15) 0.0204(7) Uani 1 1 d D . .
H8 H 0.050(2) 0.7945(19) -0.0970(12) 0.024 Uiso 1 1 d D . .
N9 N 0.1074(2) 0.76751(16) 0.09240(16) 0.0204(7) Uani 1 1 d D . .
H9 H 0.0642(18) 0.7316(16) 0.0783(18) 0.024 Uiso 1 1 d D . .
O1 O 0.49551(16) 0.90230(13) -0.00347(14) 0.0288(6) Uani 1 1 d . . .
C1 C 0.4764(2) 0.8285(2) 0.01376(18) 0.0181(8) Uani 1 1 d . . .
C11 C 0.5543(2) 0.75673(18) 0.0207(2) 0.0162(8) Uani 1 1 d . . .
C12 C 0.6025(2) 0.71436(19) 0.0915(2) 0.0207(8) Uani 1 1 d . . .
H12 H 0.5792 0.7222 0.1353 0.025 Uiso 1 1 calc R . .
C13 C 0.5893(2) 0.74588(19) -0.0436(2) 0.0252(9) Uani 1 1 d . . .
H13 H 0.5575 0.7765 -0.0917 0.030 Uiso 1 1 calc R . .
C14 C 0.6857(2) 0.65987(19) 0.0983(2) 0.0292(9) Uani 1 1 d . . .
H14 H 0.7202 0.6314 0.1470 0.035 Uiso 1 1 calc R . .
C15 C 0.6704(3) 0.6902(2) -0.0366(2) 0.0306(10) Uani 1 1 d . . .
H15 H 0.6935 0.6814 -0.0804 0.037 Uiso 1 1 calc R . .
C16 C 0.7172(3) 0.6477(2) 0.0336(3) 0.0350(10) Uani 1 1 d . . .
H16 H 0.7725 0.6092 0.0378 0.042 Uiso 1 1 calc R . .
C41 C 0.2799(2) 0.67062(18) -0.14562(18) 0.0164(8) Uani 1 1 d . . .
H41 H 0.2197 0.7065 -0.1459 0.020 Uiso 1 1 calc R . .
C42 C 0.3329(2) 0.71982(19) -0.19463(18) 0.0243(9) Uani 1 1 d . . .
H42A H 0.3537 0.7785 -0.1716 0.036 Uiso 1 1 calc R . .
H42B H 0.2866 0.7264 -0.2489 0.036 Uiso 1 1 calc R . .
H42C H 0.3927 0.6863 -0.1951 0.036 Uiso 1 1 calc R . .
C43 C 0.2422(2) 0.58015(17) -0.18042(19) 0.0246(9) Uani 1 1 d . . .
H43A H 0.2998 0.5435 -0.1809 0.037 Uiso 1 1 calc R . .
H43B H 0.1959 0.5874 -0.2346 0.037 Uiso 1 1 calc R . .
H43C H 0.2065 0.5513 -0.1482 0.037 Uiso 1 1 calc R . .
C51 C 0.3755(2) 0.55547(17) 0.09649(19) 0.0189(8) Uani 1 1 d . . .
H51 H 0.3442 0.5298 0.0424 0.023 Uiso 1 1 calc R . .
C52 C 0.3035(2) 0.54044(18) 0.14237(19) 0.0279(9) Uani 1 1 d . . .
H52A H 0.3313 0.5672 0.1949 0.042 Uiso 1 1 calc R . .
H52B H 0.2944 0.4767 0.1478 0.042 Uiso 1 1 calc R . .
H52C H 0.2381 0.5677 0.1141 0.042 Uiso 1 1 calc R . .
C53 C 0.4772(2) 0.51049(19) 0.1345(2) 0.0341(10) Uani 1 1 d . . .
H53A H 0.5200 0.5200 0.1015 0.051 Uiso 1 1 calc R . .
H53B H 0.4668 0.4468 0.1393 0.051 Uiso 1 1 calc R . .
H53C H 0.5101 0.5357 0.1871 0.051 Uiso 1 1 calc R . .
C61 C 0.2301(2) 1.00277(18) -0.07755(18) 0.0175(8) Uani 1 1 d . . .
H61 H 0.1671 0.9990 -0.0630 0.021 Uiso 1 1 calc R . .
C62 C 0.2367(2) 1.09540(18) -0.10795(18) 0.0229(9) Uani 1 1 d . . .
H62A H 0.2375 1.1387 -0.0670 0.034 Uiso 1 1 calc R . .
H62B H 0.1781 1.1064 -0.1551 0.034 Uiso 1 1 calc R . .
H62C H 0.2989 1.1011 -0.1214 0.034 Uiso 1 1 calc R . .
C63 C 0.2232(2) 0.93353(18) -0.14109(18) 0.0266(9) Uani 1 1 d . . .
H63A H 0.2840 0.9365 -0.1567 0.040 Uiso 1 1 calc R . .
H63B H 0.1634 0.9452 -0.1872 0.040 Uiso 1 1 calc R . .
H63C H 0.2178 0.8744 -0.1202 0.040 Uiso 1 1 calc R . .
C71 C 0.4049(2) 1.01417(18) 0.17850(19) 0.0200(8) Uani 1 1 d . . .
H71 H 0.3572 1.0560 0.1410 0.024 Uiso 1 1 calc R . .
C72 C 0.3637(3) 0.9929(2) 0.2449(2) 0.0373(10) Uani 1 1 d . . .
H72A H 0.2948 0.9696 0.2227 0.056 Uiso 1 1 calc R . .
H72B H 0.3628 1.0469 0.2751 0.056 Uiso 1 1 calc R . .
H72C H 0.4069 0.9485 0.2800 0.056 Uiso 1 1 calc R . .
C73 C 0.5086(2) 1.05705(19) 0.2083(2) 0.0302(10) Uani 1 1 d . . .
H73A H 0.5557 1.0176 0.2464 0.045 Uiso 1 1 calc R . .
H73B H 0.5041 1.1135 0.2340 0.045 Uiso 1 1 calc R . .
H73C H 0.5330 1.0678 0.1636 0.045 Uiso 1 1 calc R . .
C81 C -0.0326(2) 0.8702(2) -0.05412(19) 0.0227(9) Uani 1 1 d . . .
H81 H -0.0089 0.9065 -0.0047 0.027 Uiso 1 1 calc R . .
C82 C -0.0600(2) 0.9330(2) -0.1243(2) 0.0349(10) Uani 1 1 d . . .
H82A H -0.0003 0.9676 -0.1231 0.052 Uiso 1 1 calc R . .
H82B H -0.1138 0.9731 -0.1215 0.052 Uiso 1 1 calc R . .
H82C H -0.0835 0.8987 -0.1734 0.052 Uiso 1 1 calc R . .
C83 C -0.1255(2) 0.8177(2) -0.0530(2) 0.0342(10) Uani 1 1 d . . .
H83A H -0.1470 0.7783 -0.0991 0.051 Uiso 1 1 calc R . .
H83B H -0.1804 0.8588 -0.0549 0.051 Uiso 1 1 calc R . .
H83C H -0.1085 0.7824 -0.0045 0.051 Uiso 1 1 calc R . .
C91 C 0.1347(2) 0.8057(2) 0.17172(18) 0.0208(8) Uani 1 1 d . . .
H91 H 0.1588 0.8675 0.1687 0.025 Uiso 1 1 calc R . .
C92 C 0.0413(3) 0.8116(2) 0.1960(2) 0.0437(11) Uani 1 1 d . . .
H92A H -0.0100 0.8473 0.1573 0.066 Uiso 1 1 calc R . .
H92B H 0.0586 0.8393 0.2482 0.066 Uiso 1 1 calc R . .
H92C H 0.0147 0.7519 0.1981 0.066 Uiso 1 1 calc R . .
C93 C 0.2197(3) 0.7560(2) 0.2315(2) 0.0408(10) Uani 1 1 d . . .
H93A H 0.1977 0.6954 0.2369 0.061 Uiso 1 1 calc R . .
H93B H 0.2378 0.7862 0.2827 0.061 Uiso 1 1 calc R . .
H93C H 0.2787 0.7542 0.2135 0.061 Uiso 1 1 calc R . .
Cl2 Cl 0.50530(6) 0.75990(5) 0.25199(5) 0.0237(2) Uani 1 1 d . . .
O2 O 0.9659(3) 0.5941(3) 1.0301(3) 0.0322(12) Uiso 0.50 1 d PDU A -1
C21 C 0.9745(6) 0.5814(5) 0.9532(5) 0.030(2) Uiso 0.50 1 d PDU A -1
H21A H 1.0074 0.6332 0.9379 0.036 Uiso 0.50 1 calc PR A -1
H21B H 0.9070 0.5729 0.9131 0.036 Uiso 0.50 1 calc PR A -1
C22 C 1.0385(9) 0.4993(7) 0.9599(7) 0.040(4) Uiso 0.50 1 d PDU A -1
H22A H 1.1104 0.5149 0.9704 0.048 Uiso 0.50 1 calc PR A -1
H22B H 1.0146 0.4633 0.9111 0.048 Uiso 0.50 1 calc PR A -1
C23 C 1.0238(7) 0.4487(5) 1.0316(5) 0.039(3) Uiso 0.50 1 d PDU A -1
H23A H 0.9944 0.3892 1.0158 0.046 Uiso 0.50 1 calc PR A -1
H23B H 1.0887 0.4425 1.0753 0.046 Uiso 0.50 1 calc PR A -1
C24 C 0.9519(9) 0.5077(6) 1.0548(8) 0.043(4) Uiso 0.50 1 d PDU A -1
H24A H 0.8813 0.4881 1.0287 0.052 Uiso 0.50 1 calc PR A -1
H24B H 0.9666 0.5062 1.1128 0.052 Uiso 0.50 1 calc PR A -1

loop_
_atom_site_aniso_label
_atom_site_aniso_U_11
_atom_site_aniso_U_22
_atom_site_aniso_U_33
_atom_site_aniso_U_23
_atom_site_aniso_U_13
_atom_site_aniso_U_12
P1 0.0165(5) 0.0125(5) 0.0143(5) -0.0001(5) 0.0038(4) -0.0006(4)
P2 0.0172(5) 0.0120(5) 0.0138(5) 0.0008(4) 0.0040(4) 0.0012(4)
P3 0.0167(5) 0.0151(5) 0.0151(5) 0.0011(5) 0.0045(4) -0.0004(4)
N1 0.0090(15) 0.0113(13) 0.0143(16) 0.0006(13) 0.0051(13) -0.0029(12)
N2 0.0132(16) 0.0083(13) 0.0185(17) 0.0001(13) 0.0081(13) -0.0021(12)
N3 0.0117(15) 0.0099(13) 0.0139(16) 0.0005(13) 0.0027(13) -0.0007(11)
N4 0.0144(18) 0.0150(15) 0.0154(17) -0.0034(14) 0.0021(16) 0.0030(13)
N5 0.0198(18) 0.0124(16) 0.0095(17) -0.0014(14) -0.0011(14) -0.0008(13)
N6 0.0126(18) 0.0152(15) 0.0164(17) 0.0041(14) 0.0012(16) -0.0028(13)
N7 0.0207(18) 0.0087(15) 0.0139(17) 0.0022(13) -0.0023(15) 0.0030(13)
N8 0.0197(17) 0.0266(17) 0.0123(17) -0.0041(15) 0.0016(16) 0.0081(14)
N9 0.0226(19) 0.0232(17) 0.0165(18) -0.0056(15) 0.0081(16) -0.0117(13)
O1 0.0243(15) 0.0134(12) 0.0532(18) 0.0073(13) 0.0189(13) -0.0030(11)
C1 0.021(2) 0.0167(19) 0.013(2) -0.0068(17) 0.0003(17) -0.0005(17)
C11 0.015(2) 0.0087(17) 0.026(2) 0.0012(17) 0.0080(18) -0.0027(15)
C12 0.016(2) 0.0155(18) 0.030(2) -0.0001(19) 0.0073(19) -0.0051(17)
C13 0.021(2) 0.0208(19) 0.034(2) -0.0054(19) 0.0101(19) -0.0065(17)
C14 0.020(2) 0.0176(19) 0.043(3) 0.004(2) 0.001(2) -0.0024(17)
C15 0.027(2) 0.028(2) 0.045(3) -0.017(2) 0.023(2) -0.0097(19)
C16 0.024(3) 0.021(2) 0.063(3) -0.014(2) 0.018(2) 0.0002(18)
C41 0.016(2) 0.0167(18) 0.015(2) -0.0006(17) 0.0019(17) 0.0006(15)
C42 0.030(2) 0.0212(19) 0.021(2) -0.0005(18) 0.0079(18) -0.0006(17)
C43 0.030(2) 0.0200(19) 0.021(2) -0.0040(18) 0.0044(18) -0.0061(17)
C51 0.025(2) 0.0086(18) 0.021(2) 0.0000(16) 0.0035(18) -0.0026(16)
C52 0.035(2) 0.0200(19) 0.031(2) 0.0032(18) 0.014(2) -0.0043(17)
C53 0.028(2) 0.0163(19) 0.054(3) 0.012(2) 0.008(2) 0.0023(18)
C61 0.019(2) 0.0192(18) 0.013(2) 0.0044(18) 0.0036(18) 0.0007(16)
C62 0.025(2) 0.0226(18) 0.020(2) 0.0049(18) 0.0053(18) 0.0045(17)
C63 0.032(2) 0.0231(19) 0.021(2) -0.0014(18) 0.0038(19) -0.0048(17)
C71 0.026(2) 0.0118(18) 0.019(2) -0.0032(17) 0.0032(18) 0.0058(16)
C72 0.037(3) 0.043(2) 0.036(3) -0.017(2) 0.018(2) -0.005(2)
C73 0.034(2) 0.0201(19) 0.036(3) -0.0127(18) 0.010(2) -0.0040(18)
C81 0.020(2) 0.0282(19) 0.017(2) -0.0052(18) 0.0028(18) 0.0079(18)
C82 0.023(2) 0.035(2) 0.041(3) 0.008(2) 0.005(2) 0.0079(18)
C83 0.020(2) 0.042(2) 0.038(3) 0.004(2) 0.006(2) 0.0027(19)
C91 0.023(2) 0.0192(19) 0.020(2) 0.0018(18) 0.0070(19) -0.0004(17)
C92 0.044(3) 0.055(2) 0.046(3) -0.003(2) 0.032(2) -0.001(2)
C93 0.043(3) 0.047(2) 0.026(2) 0.001(2) 0.002(2) 0.006(2)
Cl2 0.0270(6) 0.0219(4) 0.0183(5) 0.0016(4) 0.0021(4) 0.0004(4)

loop_
_atom_type_symbol
_atom_type_description
_atom_type_scat_dispersion_real
_atom_type_scat_dispersion_imag
_atom_type_scat_source
C C 0.0033 0.0016 'International Tables Vol C Tables 4.2.6.8 and 6.1.1.4'
H H 0.0000 0.0000 'International Tables Vol C Tables 4.2.6.8 and 6.1.1.4'
N N 0.0061 0.0033 'International Tables Vol C Tables 4.2.6.8 and 6.1.1.4'
O O 0.0106 0.0060 'International Tables Vol C Tables 4.2.6.8 and 6.1.1.4'
P P 0.1023 0.0942 'International Tables Vol C Tables 4.2.6.8 and 6.1.1.4'
Cl Cl 0.1484 0.1585 'International Tables Vol C Tables 4.2.6.8 and 6.1.1.4'

loop_
_geom_angle_atom_site_label_1
_geom_angle_atom_site_label_2
_geom_angle_atom_site_label_3
_geom_angle
N3 P1 N5 120.53(13)
N3 P1 N4 106.88(13)
N5 P1 N4 105.39(13)
N3 P1 N1 110.15(12)
N5 P1 N1 103.10(12)
N4 P1 N1 110.57(12)
N2 P2 N7 119.37(14)
N2 P2 N6 108.57(13)
N7 P2 N6 105.44(13)
N2 P2 N1 109.41(11)
N7 P2 N1 99.39(13)
N6 P2 N1 114.72(12)
N2 P3 N3 111.93(12)
N2 P3 N8 116.24(13)
N3 P3 N8 104.36(13)
N2 P3 N9 103.84(13)
N3 P3 N9 116.35(13)
N8 P3 N9 104.33(14)
C1 N1 P1 122.08(18)
C1 N1 P2 114.56(18)
P1 N1 P2 122.65(13)
P2 N2 P3 131.33(14)
P1 N3 P3 128.47(15)
C41 N4 P1 125.5(2)
C51 N5 P1 123.1(2)
C61 N6 P2 123.9(2)
C71 N7 P2 122.5(2)
C81 N8 P3 123.7(2)
C91 N9 P3 128.2(2)
O1 C1 N1 120.9(3)
O1 C1 C11 117.8(3)
N1 C1 C11 121.3(3)
C12 C11 C13 120.2(3)
C12 C11 C1 121.9(3)
C13 C11 C1 116.9(3)
C11 C12 C14 119.6(3)
C15 C13 C11 119.6(3)
C16 C14 C12 119.5(3)
C16 C15 C13 119.9(3)
C15 C16 C14 121.2(3)
N4 C41 C42 111.5(3)
N4 C41 C43 110.1(2)
C42 C41 C43 111.9(2)
N5 C51 C52 111.3(2)
N5 C51 C53 108.9(2)
C52 C51 C53 112.5(3)
N6 C61 C62 108.9(2)
N6 C61 C63 112.5(2)
C62 C61 C63 111.2(2)
N7 C71 C72 110.3(2)
N7 C71 C73 108.4(2)
C72 C71 C73 112.4(3)
N8 C81 C82 111.4(3)
N8 C81 C83 110.5(2)
C82 C81 C83 110.4(3)
N9 C91 C92 109.1(3)
N9 C91 C93 112.7(3)
C92 C91 C93 112.4(3)
C24 O2 C21 104.0(7)
O2 C21 C22 105.5(7)
C21 C22 C23 103.4(8)
C24 C23 C22 102.6(8)
O2 C24 C23 106.7(7)

loop_
_geom_bond_atom_site_label_1
_geom_bond_atom_site_label_2
_geom_bond_distance
P1 N3 1.556(2)
P1 N5 1.609(3)
P1 N4 1.617(3)
P1 N1 1.723(2)
P2 N2 1.557(2)
P2 N7 1.619(3)
P2 N6 1.622(2)
P2 N1 1.756(2)
P3 N2 1.596(2)
P3 N3 1.602(2)
P3 N8 1.620(3)
P3 N9 1.635(3)
N1 C1 1.425(3)
N4 C41 1.468(4)
N5 C51 1.479(3)
N6 C61 1.463(4)
N7 C71 1.476(3)
N8 C81 1.470(4)
N9 C91 1.463(4)
O1 C1 1.209(3)
C1 C11 1.512(4)
C11 C12 1.383(4)
C11 C13 1.401(4)
C12 C14 1.398(4)
C13 C15 1.385(4)
C14 C16 1.380(4)
C15 C16 1.372(4)
C41 C42 1.516(3)
C41 C43 1.522(3)
C51 C52 1.512(4)
C51 C53 1.521(4)
C61 C62 1.514(3)
C61 C63 1.524(4)
C71 C72 1.516(4)
C71 C73 1.518(4)
C81 C82 1.518(4)
C81 C83 1.528(4)
C91 C92 1.509(4)
C91 C93 1.513(4)
O2 C24 1.411(11)
O2 C21 1.434(8)
C21 C22 1.510(10)
C22 C23 1.564(12)
C23 C24 1.501(10)

loop_
_geom_hbond_atom_site_label_D
_geom_hbond_atom_site_label_H
_geom_hbond_atom_site_label_A
_geom_hbond_distance_DH
_geom_hbond_distance_HA
_geom_hbond_distance_DA
_geom_hbond_angle_DHA
N6 H6 O1 0.802(16) 2.37(3) 2.807(3) 115(2)
